data_7211198
loop_
_publ_author_name
'Pr\"asang, Carsten'
'McAllister, Linda J.'
'Whitwood, Adrian C.'
'Bruce, Duncan W.'

_publ_section_title
;
 1&#x2009;:&#x2009;1 and 2&#x2009;:&#x2009;1 co-crystals of
 alkoxystilbazoles with tetrafluoroiodobenzenes: halogen bonding, a rare
 Carene--H&#x22EF;N hydrogen bond and unsymmetric iodine&#x22EF;pyridine
 interactions
;
_journal_issue 44
_journal_name_full CrystEngComm
_journal_page_first 8947
_journal_paper_doi 10.1039/c3ce41454j
_journal_volume 15
_journal_year 2013
_chemical_formula_moiety 'C19 H23 N O, C6 H F4 I'
_chemical_formula_sum 'C25 H24 F4 I N O'
_chemical_formula_weight 557.35
_chemical_name_systematic
;
?
;
_space_group_IT_number 14
_symmetry_cell_setting monoclinic
_symmetry_space_group_name_Hall '-P 2ybc'
_symmetry_space_group_name_H-M 'P 1 21/c 1'
_atom_sites_solution_hydrogens geom
_atom_sites_solution_primary direct
_atom_sites_solution_secondary difmap
_audit_creation_method SHELXL-97
_cell_angle_alpha 90.00
_cell_angle_beta 101.7840(10)
_cell_angle_gamma 90.00
_cell_formula_units_Z 4
_cell_length_a 8.8395(5)
_cell_length_b 12.9338(7)
_cell_length_c 20.8991(11)
_cell_measurement_reflns_used 7929
_cell_measurement_temperature 110(2)
_cell_measurement_theta_max 29.98
_cell_measurement_theta_min 2.54
_cell_volume 2339.0(2)
_computing_cell_refinement 'Bruker SMART'
_computing_data_collection 'Bruker SMART'
_computing_data_reduction 'Bruker SAINT'
_computing_molecular_graphics 'Bruker SHELXTL'
_computing_publication_material 'Bruker SHELXTL'
_computing_structure_refinement 'SHELXL-97 (Sheldrick, 1997)'
_computing_structure_solution 'SHELXS-97 (Sheldrick, 1997)'
_diffrn_ambient_temperature 110(2)
_diffrn_measured_fraction_theta_full 0.976
_diffrn_measured_fraction_theta_max 0.976
_diffrn_measurement_device_type 'CCD area detector'
_diffrn_measurement_method 'phi and omega scans'
_diffrn_radiation_monochromator graphite
_diffrn_radiation_source 'fine-focus sealed tube'
_diffrn_radiation_type MoK\a
_diffrn_radiation_wavelength 0.71073
_diffrn_reflns_av_R_equivalents 0.0167
_diffrn_reflns_av_sigmaI/netI 0.0155
_diffrn_reflns_limit_h_max 11
_diffrn_reflns_limit_h_min -12
_diffrn_reflns_limit_k_max 17
_diffrn_reflns_limit_k_min -17
_diffrn_reflns_limit_l_max 29
_diffrn_reflns_limit_l_min -29
_diffrn_reflns_number 26031
_diffrn_reflns_theta_full 30.00
_diffrn_reflns_theta_max 30.00
_diffrn_reflns_theta_min 1.86
_exptl_absorpt_coefficient_mu 1.418
_exptl_absorpt_correction_T_max 0.742
_exptl_absorpt_correction_T_min 0.662
_exptl_absorpt_correction_type multi-scan
_exptl_absorpt_process_details 'SADABS v2.03; (Sheldrick)'
_exptl_crystal_colour colourless
_exptl_crystal_density_diffrn 1.583
_exptl_crystal_density_method 'not measured'
_exptl_crystal_description block
_exptl_crystal_F_000 1112
_exptl_crystal_size_max 0.25
_exptl_crystal_size_mid 0.23
_exptl_crystal_size_min 0.21
_refine_diff_density_max 0.864
_refine_diff_density_min -0.337
_refine_diff_density_rms 0.070
_refine_ls_extinction_method none
_refine_ls_goodness_of_fit_ref 1.048
_refine_ls_hydrogen_treatment constr
_refine_ls_matrix_type full
_refine_ls_number_parameters 290
_refine_ls_number_reflns 6663
_refine_ls_number_restraints 0
_refine_ls_restrained_S_all 1.048
_refine_ls_R_factor_all 0.0236
_refine_ls_R_factor_gt 0.0211
_refine_ls_shift/su_max 0.002
_refine_ls_shift/su_mean 0.000
_refine_ls_structure_factor_coef Fsqd
_refine_ls_weighting_details 'calc w=1/[\s^2^(Fo^2^)+(0.0320P)^2^+0.8232P] where P=(Fo^2^+2Fc^2^)/3'
_refine_ls_weighting_scheme calc
_refine_ls_wR_factor_gt 0.0542
_refine_ls_wR_factor_ref 0.0556
_reflns_number_gt 6163
_reflns_number_total 6663
_reflns_threshold_expression >2sigma(I)
_cod_data_source_file c3ce41454j.txt
_cod_data_source_block dwb0828m
_cod_depositor_comments
;
The following automatic conversions were performed:

'_symmetry_cell_setting' value 'Monoclinic' changed to 'monoclinic'
according to /home/saulius/struct/CIF-dictionaries/cif_core.dic
dictionary named 'cif_core.dic' version 2.4.2 from 2011-04-26.

Automatic conversion script
Id: cif_fix_values 1891 2012-01-12 08:04:46Z andrius 
;
_cod_original_sg_symbol_H-M P2(1)/c
_cod_database_code 7211198

loop_
_symmetry_equiv_pos_as_xyz
'x, y, z'
'-x, y+1/2, -z+1/2'
'-x, -y, -z'
'x, -y-1/2, z-1/2'

loop_
_atom_site_label
_atom_site_type_symbol
_atom_site_fract_x
_atom_site_fract_y
_atom_site_fract_z
_atom_site_U_iso_or_equiv
_atom_site_adp_type
_atom_site_occupancy
_atom_site_symmetry_multiplicity
_atom_site_calc_flag
_atom_site_refinement_flags
N1 N 0.60245(15) 0.59586(9) 0.34308(6) 0.0245(2) Uani 1 1 d .
C1 C 0.25062(15) 0.29877(10) 0.28941(6) 0.0200(2) Uani 1 1 d .
C2 C 0.28092(16) 0.19458(11) 0.30085(7) 0.0232(3) Uani 1 1 d .
C3 C 0.16515(17) 0.12174(11) 0.28350(7) 0.0247(3) Uani 1 1 d .
C4 C 0.01829(16) 0.15236(11) 0.25453(7) 0.0233(3) Uani 1 1 d .
C5 C -0.01229(16) 0.25628(11) 0.24332(7) 0.0234(3) Uani 1 1 d .
C6 C 0.10142(16) 0.32976(10) 0.26030(7) 0.0218(2) Uani 1 1 d .
H6 H 0.0784 0.4009 0.2523 0.026 Uiso 1 1 calc R
F1 F 0.42272(10) 0.16126(8) 0.32889(5) 0.0338(2) Uani 1 1 d .
F2 F 0.19571(12) 0.02080(7) 0.29470(5) 0.0365(2) Uani 1 1 d .
F3 F -0.09450(12) 0.08224(6) 0.23698(5) 0.0306(2) Uani 1 1 d .
F4 F -0.15712(10) 0.28418(7) 0.21458(5) 0.0341(2) Uani 1 1 d .
I1 I 0.424302(9) 0.411229(6) 0.314159(4) 0.02049(4) Uani 1 1 d .
C7 C 0.74931(16) 0.62178(12) 0.36884(7) 0.0236(3) Uani 1 1 d .
H7 H 0.8234 0.5679 0.3791 0.028 Uiso 1 1 calc R
C8 C 0.79863(16) 0.72293(11) 0.38121(7) 0.0228(3) Uani 1 1 d .
H8 H 0.9039 0.7371 0.3997 0.027 Uiso 1 1 calc R
C9 C 0.69230(16) 0.80413(11) 0.36628(6) 0.0219(3) Uani 1 1 d .
C10 C 0.53920(16) 0.77650(11) 0.33970(7) 0.0236(3) Uani 1 1 d .
H10 H 0.4621 0.8284 0.3289 0.028 Uiso 1 1 calc R
C11 C 0.50077(16) 0.67330(11) 0.32931(7) 0.0250(3) Uani 1 1 d .
H11 H 0.3961 0.6565 0.3114 0.030 Uiso 1 1 calc R
C12 C 0.73094(17) 0.91424(10) 0.37463(7) 0.0234(3) Uani 1 1 d .
H12 H 0.6477 0.9618 0.3638 0.028 Uiso 1 1 calc R
C13 C 0.87200(16) 0.95453(11) 0.39607(7) 0.0235(3) Uani 1 1 d .
H13 H 0.9553 0.9076 0.4091 0.028 Uiso 1 1 calc R
C14 C 0.90762(16) 1.06551(11) 0.40100(7) 0.0221(3) Uani 1 1 d .
C15 C 0.80114(16) 1.14141(12) 0.37268(7) 0.0247(3) Uani 1 1 d .
H15 H 0.7019 1.1209 0.3494 0.030 Uiso 1 1 calc R
C16 C 0.83794(16) 1.24518(12) 0.37810(7) 0.0251(3) Uani 1 1 d .
H16 H 0.7643 1.2952 0.3585 0.030 Uiso 1 1 calc R
C17 C 0.98333(16) 1.27696(11) 0.41239(7) 0.0217(3) Uani 1 1 d .
C18 C 1.09117(16) 1.20348(11) 0.44057(7) 0.0237(3) Uani 1 1 d .
H18 H 1.1903 1.2243 0.4638 0.028 Uiso 1 1 calc R
C19 C 1.05267(17) 1.09880(11) 0.43447(7) 0.0239(3) Uani 1 1 d .
H19 H 1.1271 1.0488 0.4536 0.029 Uiso 1 1 calc R
C20 C 1.15615(17) 1.41929(11) 0.44685(7) 0.0226(3) Uani 1 1 d .
H20A H 1.2375 1.3903 0.4258 0.027 Uiso 1 1 calc R
H20B H 1.1782 1.3984 0.4934 0.027 Uiso 1 1 calc R
C21 C 1.15346(16) 1.53535(11) 0.44128(7) 0.0229(3) Uani 1 1 d .
H21A H 1.0695 1.5628 0.4614 0.027 Uiso 1 1 calc R
H21B H 1.1304 1.5548 0.3945 0.027 Uiso 1 1 calc R
C22 C 1.30556(17) 1.58466(10) 0.47433(7) 0.0234(3) Uani 1 1 d .
H22A H 1.3895 1.5575 0.4541 0.028 Uiso 1 1 calc R
H22B H 1.3289 1.5651 0.5211 0.028 Uiso 1 1 calc R
C23 C 1.30175(16) 1.70226(11) 0.46872(7) 0.0232(3) Uani 1 1 d .
H23A H 1.2178 1.7293 0.4890 0.028 Uiso 1 1 calc R
H23B H 1.2780 1.7217 0.4219 0.028 Uiso 1 1 calc R
C24 C 1.45403(18) 1.75237(11) 0.50161(8) 0.0277(3) Uani 1 1 d .
H24A H 1.4787 1.7318 0.5482 0.033 Uiso 1 1 calc R
H24B H 1.5376 1.7261 0.4808 0.033 Uiso 1 1 calc R
C25 C 1.4500(2) 1.87004(12) 0.49714(9) 0.0354(4) Uani 1 1 d .
H25A H 1.4256 1.8910 0.4511 0.053 Uiso 1 1 calc R
H25B H 1.5510 1.8980 0.5180 0.053 Uiso 1 1 calc R
H25C H 1.3707 1.8968 0.5194 0.053 Uiso 1 1 calc R
O1 O 1.00676(12) 1.38172(8) 0.41467(5) 0.0253(2) Uani 1 1 d .

loop_
_atom_site_aniso_label
_atom_site_aniso_U_11
_atom_site_aniso_U_22
_atom_site_aniso_U_33
_atom_site_aniso_U_23
_atom_site_aniso_U_13
_atom_site_aniso_U_12
N1 0.0225(6) 0.0243(6) 0.0260(6) -0.0002(4) 0.0035(5) -0.0049(4)
C1 0.0213(6) 0.0180(6) 0.0208(6) -0.0011(5) 0.0048(5) -0.0032(5)
C2 0.0226(6) 0.0219(6) 0.0238(6) 0.0005(5) 0.0013(5) 0.0014(5)
C3 0.0313(7) 0.0156(6) 0.0270(7) -0.0005(5) 0.0057(6) 0.0000(5)
C4 0.0255(7) 0.0190(6) 0.0259(6) -0.0044(5) 0.0062(5) -0.0072(5)
C5 0.0179(6) 0.0234(7) 0.0278(6) -0.0018(5) 0.0021(5) -0.0011(5)
C6 0.0216(6) 0.0174(6) 0.0263(6) -0.0010(5) 0.0047(5) -0.0016(5)
F1 0.0257(5) 0.0266(5) 0.0441(5) 0.0038(4) -0.0047(4) 0.0047(3)
F2 0.0406(5) 0.0156(4) 0.0504(6) 0.0027(4) 0.0023(4) 0.0006(4)
F3 0.0297(5) 0.0222(4) 0.0384(5) -0.0046(3) 0.0031(4) -0.0103(3)
F4 0.0196(4) 0.0274(5) 0.0505(6) 0.0003(4) -0.0037(4) -0.0013(3)
I1 0.01866(5) 0.02070(5) 0.02154(5) -0.00130(3) 0.00274(3) -0.00356(3)
C7 0.0212(6) 0.0253(6) 0.0233(6) 0.0009(5) 0.0022(5) -0.0032(5)
C8 0.0190(6) 0.0263(7) 0.0217(6) 0.0003(5) 0.0008(5) -0.0053(5)
C9 0.0229(6) 0.0238(6) 0.0194(6) -0.0004(5) 0.0051(5) -0.0062(5)
C10 0.0208(6) 0.0245(6) 0.0253(6) 0.0002(5) 0.0044(5) -0.0030(5)
C11 0.0193(6) 0.0264(7) 0.0286(7) -0.0011(5) 0.0029(5) -0.0053(5)
C12 0.0230(7) 0.0231(7) 0.0238(6) -0.0015(5) 0.0041(5) -0.0045(5)
C13 0.0234(6) 0.0236(7) 0.0228(6) 0.0006(5) 0.0030(5) -0.0043(5)
C14 0.0202(6) 0.0246(6) 0.0212(6) -0.0013(5) 0.0036(5) -0.0061(5)
C15 0.0177(6) 0.0283(7) 0.0273(7) -0.0018(5) 0.0027(5) -0.0052(5)
C16 0.0201(6) 0.0257(7) 0.0293(7) -0.0017(5) 0.0042(5) -0.0015(5)
C17 0.0220(6) 0.0216(6) 0.0223(6) -0.0032(5) 0.0067(5) -0.0040(5)
C18 0.0203(6) 0.0246(7) 0.0248(6) -0.0022(5) 0.0007(5) -0.0058(5)
C19 0.0213(7) 0.0238(7) 0.0252(7) 0.0008(5) 0.0011(5) -0.0043(5)
C20 0.0188(6) 0.0273(7) 0.0216(6) -0.0032(5) 0.0038(5) -0.0057(5)
C21 0.0215(6) 0.0216(6) 0.0249(6) -0.0013(5) 0.0034(5) -0.0030(5)
C22 0.0229(6) 0.0201(6) 0.0264(7) -0.0001(5) 0.0028(5) -0.0029(5)
C23 0.0238(6) 0.0205(6) 0.0254(6) -0.0001(5) 0.0051(5) -0.0022(5)
C24 0.0301(7) 0.0214(7) 0.0302(7) 0.0000(5) 0.0026(6) -0.0063(5)
C25 0.0409(9) 0.0239(7) 0.0422(9) -0.0028(6) 0.0104(7) -0.0088(6)
O1 0.0204(5) 0.0211(5) 0.0330(5) -0.0032(4) 0.0018(4) -0.0038(4)

loop_
_atom_type_symbol
_atom_type_description
_atom_type_scat_dispersion_real
_atom_type_scat_dispersion_imag
_atom_type_scat_source
C C 0.0033 0.0016 'International Tables Vol C Tables 4.2.6.8 and 6.1.1.4'
H H 0.0000 0.0000 'International Tables Vol C Tables 4.2.6.8 and 6.1.1.4'
N N 0.0061 0.0033 'International Tables Vol C Tables 4.2.6.8 and 6.1.1.4'
O O 0.0106 0.0060 'International Tables Vol C Tables 4.2.6.8 and 6.1.1.4'
F F 0.0171 0.0103 'International Tables Vol C Tables 4.2.6.8 and 6.1.1.4'
I I -0.4742 1.8119 'International Tables Vol C Tables 4.2.6.8 and 6.1.1.4'

loop_
_geom_angle_atom_site_label_1
_geom_angle_atom_site_label_2
_geom_angle_atom_site_label_3
_geom_angle
C11 N1 C7 116.86(12)
C11 N1 I1 105.27(9)
C7 N1 I1 137.71(10)
C2 C1 C6 119.18(12)
C2 C1 I1 121.67(10)
C6 C1 I1 119.15(10)
F1 C2 C3 118.08(12)
F1 C2 C1 121.22(13)
C3 C2 C1 120.70(13)
F2 C3 C4 119.67(13)
F2 C3 C2 120.27(13)
C4 C3 C2 120.06(13)
F3 C4 C3 120.52(13)
F3 C4 C5 120.15(13)
C3 C4 C5 119.33(12)
F4 C5 C6 120.49(13)
F4 C5 C4 118.12(12)
C6 C5 C4 121.39(13)
C5 C6 C1 119.35(13)
C5 C6 H6 120.3
C1 C6 H6 120.3
C1 I1 N1 166.97(5)
N1 C7 C8 123.50(14)
N1 C7 H7 118.3
C8 C7 H7 118.3
C7 C8 C9 119.64(13)
C7 C8 H8 120.2
C9 C8 H8 120.2
C10 C9 C8 116.55(13)
C10 C9 C12 118.54(13)
C8 C9 C12 124.88(13)
C11 C10 C9 119.66(13)
C11 C10 H10 120.2
C9 C10 H10 120.2
N1 C11 C10 123.79(13)
N1 C11 H11 118.1
C10 C11 H11 118.1
C13 C12 C9 126.52(14)
C13 C12 H12 116.7
C9 C12 H12 116.7
C12 C13 C14 125.06(14)
C12 C13 H13 117.5
C14 C13 H13 117.5
C19 C14 C15 117.58(13)
C19 C14 C13 119.87(13)
C15 C14 C13 122.55(13)
C16 C15 C14 121.25(13)
C16 C15 H15 119.4
C14 C15 H15 119.4
C15 C16 C17 120.27(14)
C15 C16 H16 119.9
C17 C16 H16 119.9
O1 C17 C18 125.18(12)
O1 C17 C16 115.14(13)
C18 C17 C16 119.68(13)
C17 C18 C19 119.45(13)
C17 C18 H18 120.3
C19 C18 H18 120.3
C18 C19 C14 121.77(14)
C18 C19 H19 119.1
C14 C19 H19 119.1
O1 C20 C21 107.59(12)
O1 C20 H20A 110.2
C21 C20 H20A 110.2
O1 C20 H20B 110.2
C21 C20 H20B 110.2
H20A C20 H20B 108.5
C20 C21 C22 112.62(12)
C20 C21 H21A 109.1
C22 C21 H21A 109.1
C20 C21 H21B 109.1
C22 C21 H21B 109.1
H21A C21 H21B 107.8
C21 C22 C23 112.32(12)
C21 C22 H22A 109.1
C23 C22 H22A 109.1
C21 C22 H22B 109.1
C23 C22 H22B 109.1
H22A C22 H22B 107.9
C22 C23 C24 112.67(12)
C22 C23 H23A 109.1
C24 C23 H23A 109.1
C22 C23 H23B 109.1
C24 C23 H23B 109.1
H23A C23 H23B 107.8
C25 C24 C23 112.89(13)
C25 C24 H24A 109.0
C23 C24 H24A 109.0
C25 C24 H24B 109.0
C23 C24 H24B 109.0
H24A C24 H24B 107.8
C24 C25 H25A 109.5
C24 C25 H25B 109.5
H25A C25 H25B 109.5
C24 C25 H25C 109.5
H25A C25 H25C 109.5
H25B C25 H25C 109.5
C17 O1 C20 117.92(11)

loop_
_geom_bond_atom_site_label_1
_geom_bond_atom_site_label_2
_geom_bond_distance
N1 C11 1.3372(19)
N1 C7 1.3424(18)
N1 I1 2.8564(12)
C1 C2 1.3852(19)
C1 C6 1.3938(19)
C1 I1 2.1013(13)
C2 F1 1.3417(16)
C2 C3 1.384(2)
C3 F2 1.3441(16)
C3 C4 1.374(2)
C4 F3 1.3423(15)
C4 C5 1.382(2)
C5 F4 1.3476(16)
C5 C6 1.3762(19)
C6 H6 0.9500
C7 C8 1.387(2)
C7 H7 0.9500
C8 C9 1.401(2)
C8 H8 0.9500
C9 C10 1.4003(19)
C9 C12 1.4667(19)
C10 C11 1.384(2)
C10 H10 0.9500
C11 H11 0.9500
C12 C13 1.341(2)
C12 H12 0.9500
C13 C14 1.469(2)
C13 H13 0.9500
C14 C19 1.3973(19)
C14 C15 1.404(2)
C15 C16 1.380(2)
C15 H15 0.9500
C16 C17 1.3993(19)
C16 H16 0.9500
C17 O1 1.3700(17)
C17 C18 1.389(2)
C18 C19 1.3955(19)
C18 H18 0.9500
C19 H19 0.9500
C20 O1 1.4387(17)
C20 C21 1.5054(19)
C20 H20A 0.9900
C20 H20B 0.9900
C21 C22 1.521(2)
C21 H21A 0.9900
C21 H21B 0.9900
C22 C23 1.5253(19)
C22 H22A 0.9900
C22 H22B 0.9900
C23 C24 1.525(2)
C23 H23A 0.9900
C23 H23B 0.9900
C24 C25 1.525(2)
C24 H24A 0.9900
C24 H24B 0.9900
C25 H25A 0.9800
C25 H25B 0.9800
C25 H25C 0.9800

loop_
_geom_torsion_atom_site_label_1
_geom_torsion_atom_site_label_2
_geom_torsion_atom_site_label_3
_geom_torsion_atom_site_label_4
_geom_torsion
C6 C1 C2 F1 -179.84(13)
I1 C1 C2 F1 0.65(19)
C6 C1 C2 C3 0.2(2)
I1 C1 C2 C3 -179.28(11)
F1 C2 C3 F2 0.0(2)
C1 C2 C3 F2 179.89(13)
F1 C2 C3 C4 -179.87(13)
C1 C2 C3 C4 0.1(2)
F2 C3 C4 F3 -0.4(2)
C2 C3 C4 F3 179.40(13)
F2 C3 C4 C5 179.85(13)
C2 C3 C4 C5 -0.3(2)
F3 C4 C5 F4 0.0(2)
C3 C4 C5 F4 179.71(13)
F3 C4 C5 C6 -179.44(13)
C3 C4 C5 C6 0.3(2)
F4 C5 C6 C1 -179.40(13)
C4 C5 C6 C1 0.0(2)
C2 C1 C6 C5 -0.3(2)
I1 C1 C6 C5 179.25(10)
C2 C1 I1 N1 -166.27(16)
C6 C1 I1 N1 14.2(3)
C11 N1 I1 C1 -6.1(3)
C7 N1 I1 C1 168.89(19)
C11 N1 C7 C8 -0.2(2)
I1 N1 C7 C8 -174.82(10)
N1 C7 C8 C9 -0.3(2)
C7 C8 C9 C10 0.5(2)
C7 C8 C9 C12 -177.51(13)
C8 C9 C10 C11 -0.3(2)
C12 C9 C10 C11 177.86(13)
C7 N1 C11 C10 0.5(2)
I1 N1 C11 C10 176.70(12)
C9 C10 C11 N1 -0.2(2)
C10 C9 C12 C13 -176.43(14)
C8 C9 C12 C13 1.6(2)
C9 C12 C13 C14 177.04(13)
C12 C13 C14 C19 168.83(15)
C12 C13 C14 C15 -11.7(2)
C19 C14 C15 C16 -0.5(2)
C13 C14 C15 C16 -179.97(14)
C14 C15 C16 C17 -0.2(2)
C15 C16 C17 O1 -179.86(13)
C15 C16 C17 C18 0.5(2)
O1 C17 C18 C19 -179.81(13)
C16 C17 C18 C19 -0.2(2)
C17 C18 C19 C14 -0.4(2)
C15 C14 C19 C18 0.8(2)
C13 C14 C19 C18 -179.73(14)
O1 C20 C21 C22 179.39(11)
C20 C21 C22 C23 -179.77(12)
C21 C22 C23 C24 -179.86(12)
C22 C23 C24 C25 -179.04(13)
C18 C17 O1 C20 2.1(2)
C16 C17 O1 C20 -177.45(12)
C21 C20 O1 C17 178.64(11)
